data_4076756
loop_
_publ_author_name
'Bustelo, Emilio'
'Jim\'enez-Tenorio, Manuel'
'Mereiter, Kurt'
'Puerta, M. Carmen'
'Valerga, Pedro'

_publ_section_title
;
 Reactivity of the Electron-Rich Allenylidene&#x2212;Ruthenium Complexes
 [Cp*Ru{CCC(R)Ph}(dippe)][BPh4] (R = H, Ph). X-Ray Crystal Structure of a
 Novel Dicationic Ruthenium Carbyne (Cp* = C5Me5; dippe =
 1,2-bis(diisopropylphosphine)ethane)
;
_journal_issue 9
_journal_name_full Organometallics
_journal_page_first 1903
_journal_paper_doi 10.1021/om0110538
_journal_volume 21
_journal_year 2002
_chemical_formula_moiety 'C42 H60 N2 P2 Ru'
_chemical_formula_sum 'C42 H60 N2 P2 Ru'
_chemical_formula_weight 755.93
_chemical_name_systematic
; 
 ? 
;
_space_group_IT_number 14
_symmetry_cell_setting monoclinic
_symmetry_space_group_name_Hall '-P 2yn'
_symmetry_space_group_name_H-M 'P 1 21/n 1'
_atom_sites_solution_hydrogens geom
_atom_sites_solution_primary direct
_atom_sites_solution_secondary difmap
_audit_creation_method SHELXL-97
_cell_angle_alpha 90.00
_cell_angle_beta 95.42(1)
_cell_angle_gamma 90.00
_cell_formula_units_Z 4
_cell_length_a 9.851(3)
_cell_length_b 10.557(3)
_cell_length_c 37.831(9)
_cell_measurement_reflns_used 7565
_cell_measurement_temperature 223(2)
_cell_measurement_theta_max 30.0
_cell_measurement_theta_min 2.2
_cell_volume 3916.7(19)
_computing_cell_refinement 'Bruker SAINT'
_computing_data_collection 'Bruker SMART'
_computing_data_reduction 'Bruker SAINT, SADABS, and XPREP'
_computing_molecular_graphics 'Bruker SHELXTL'
_computing_publication_material 'SHELXL97 (G.M. Sheldrick, 1997)'
_computing_structure_refinement 'SHELXL-97 (Sheldrick, 1997)'
_computing_structure_solution 'SHELXS-97 (Sheldrick, 1990)'
_diffrn_ambient_temperature 223(2)
_diffrn_measured_fraction_theta_full 0.959
_diffrn_measured_fraction_theta_max 0.959
_diffrn_measurement_device_type 'Bruker SMART 3-circle with CCD area detector'
_diffrn_measurement_method 'omega scans'
_diffrn_radiation_monochromator graphite
_diffrn_radiation_source 'fine-focus sealed tube'
_diffrn_radiation_type MoK\a
_diffrn_radiation_wavelength 0.71073
_diffrn_reflns_av_R_equivalents 0.0262
_diffrn_reflns_av_sigmaI/netI 0.0192
_diffrn_reflns_limit_h_max 13
_diffrn_reflns_limit_h_min -13
_diffrn_reflns_limit_k_max 14
_diffrn_reflns_limit_k_min -14
_diffrn_reflns_limit_l_max 53
_diffrn_reflns_limit_l_min -53
_diffrn_reflns_number 49626
_diffrn_reflns_theta_full 30.00
_diffrn_reflns_theta_max 30.00
_diffrn_reflns_theta_min 2.19
_exptl_absorpt_coefficient_mu 0.513
_exptl_absorpt_correction_T_max 1.000
_exptl_absorpt_correction_T_min 0.868
_exptl_absorpt_correction_type 'semi-empirical from equivalents (SADABS2001)'
_exptl_crystal_colour yellow
_exptl_crystal_density_diffrn 1.282
_exptl_crystal_density_method 'not measured'
_exptl_crystal_description block
_exptl_crystal_F_000 1600
_exptl_crystal_size_max 0.80
_exptl_crystal_size_mid 0.62
_exptl_crystal_size_min 0.22
_refine_diff_density_max 0.675
_refine_diff_density_min -1.634
_refine_diff_density_rms 0.076
_refine_ls_extinction_coef 0.0038(2)
_refine_ls_extinction_expression Fc^*^=kFc[1+0.001xFc^2^\l^3^/sin(2\q)]^-1/4^
_refine_ls_extinction_method SHELXL
_refine_ls_goodness_of_fit_ref 1.316
_refine_ls_hydrogen_treatment mixed
_refine_ls_matrix_type full
_refine_ls_number_parameters 425
_refine_ls_number_reflns 10958
_refine_ls_number_restraints 0
_refine_ls_restrained_S_all 1.316
_refine_ls_R_factor_all 0.0494
_refine_ls_R_factor_gt 0.0471
_refine_ls_shift/su_max 0.003
_refine_ls_shift/su_mean 0.000
_refine_ls_structure_factor_coef Fsqd
_refine_ls_weighting_details 'calc w=1/[\s^2^(Fo^2^)+(0.0124P)^2^+5.9645P] where P=(Fo^2^+2Fc^2^)/3'
_refine_ls_weighting_scheme calc
_refine_ls_wR_factor_gt 0.0961
_refine_ls_wR_factor_ref 0.0970
_reflns_number_gt 10484
_reflns_number_total 10958
_reflns_threshold_expression >2sigma(I)
_cod_data_source_file om0110538.cif
_cod_data_source_block (13)
_cod_depositor_comments
;
The following automatic conversions were performed:

'_symmetry_cell_setting' value 'Monoclinic' changed to 'monoclinic'
according to /home/saulius/struct/CIF-dictionaries/cif_core.dic
dictionary named 'cif_core.dic' version 2.4.1 from 2010-06-29.

Automatic conversion script
Id: cif_fix_values 1715 2011-07-08 13:25:40Z adriana 
;
_cod_original_sg_symbol_H-M P2(1)/n
_cod_database_code 4076756

loop_
_symmetry_equiv_pos_as_xyz
'x, y, z'
'-x+1/2, y+1/2, -z+1/2'
'-x, -y, -z'
'x-1/2, -y-1/2, z-1/2'

loop_
_atom_site_label
_atom_site_type_symbol
_atom_site_fract_x
_atom_site_fract_y
_atom_site_fract_z
_atom_site_U_iso_or_equiv
_atom_site_adp_type
_atom_site_occupancy
_atom_site_symmetry_multiplicity
_atom_site_calc_flag
_atom_site_refinement_flags
Ru Ru 0.216961(18) 0.306588(18) 0.081014(5) 0.02076(6) Uani 1 1 d .
P1 P 0.35328(6) 0.40992(6) 0.125076(17) 0.02346(12) Uani 1 1 d .
P2 P 0.39116(7) 0.15877(6) 0.086403(18) 0.02661(13) Uani 1 1 d .
N1 N -0.0182(3) -0.0200(2) 0.16532(7) 0.0358(5) Uani 1 1 d .
N2 N -0.0549(4) -0.1068(3) 0.18918(9) 0.0576(8) Uani 1 1 d .
C1 C 0.1833(3) 0.4045(3) 0.02602(7) 0.0356(6) Uani 1 1 d .
C2 C 0.1081(3) 0.4700(3) 0.05084(7) 0.0333(6) Uani 1 1 d .
C3 C 0.0109(3) 0.3851(3) 0.06327(7) 0.0319(5) Uani 1 1 d .
C4 C 0.0263(3) 0.2667(3) 0.04595(8) 0.0354(6) Uani 1 1 d .
C5 C 0.1320(3) 0.2783(3) 0.02333(7) 0.0367(6) Uani 1 1 d .
C6 C 0.2656(4) 0.4676(5) -0.00066(10) 0.0639(12) Uani 1 1 d .
H6A H 0.2052 0.4959 -0.0208 0.096 Uiso 1 1 calc R
H6B H 0.3310 0.4077 -0.0086 0.096 Uiso 1 1 calc R
H6C H 0.3137 0.5399 0.0103 0.096 Uiso 1 1 calc R
C7 C 0.1135(4) 0.6110(3) 0.05689(11) 0.0587(10) Uani 1 1 d .
H7A H 0.0534 0.6529 0.0388 0.088 Uiso 1 1 calc R
H7B H 0.2061 0.6407 0.0557 0.088 Uiso 1 1 calc R
H7C H 0.0845 0.6300 0.0801 0.088 Uiso 1 1 calc R
C8 C -0.1007(3) 0.4150(4) 0.08653(9) 0.0546(10) Uani 1 1 d .
H8A H -0.1793 0.4479 0.0720 0.082 Uiso 1 1 calc R
H8B H -0.0685 0.4778 0.1041 0.082 Uiso 1 1 calc R
H8C H -0.1262 0.3385 0.0985 0.082 Uiso 1 1 calc R
C9 C -0.0685(4) 0.1546(4) 0.04742(12) 0.0628(11) Uani 1 1 d .
H9A H -0.1430 0.1626 0.0289 0.094 Uiso 1 1 calc R
H9B H -0.1047 0.1523 0.0704 0.094 Uiso 1 1 calc R
H9C H -0.0187 0.0770 0.0440 0.094 Uiso 1 1 calc R
C10 C 0.1654(4) 0.1821(5) -0.00384(10) 0.0674(13) Uani 1 1 d .
H10A H 0.1096 0.1975 -0.0259 0.101 Uiso 1 1 calc R
H10B H 0.1471 0.0977 0.0047 0.101 Uiso 1 1 calc R
H10C H 0.2610 0.1890 -0.0078 0.101 Uiso 1 1 calc R
C11 C 0.4775(3) 0.2954(3) 0.14575(7) 0.0344(6) Uani 1 1 d .
H11A H 0.5510 0.3402 0.1598 0.041 Uiso 1 1 calc R
H11B H 0.4327 0.2388 0.1616 0.041 Uiso 1 1 calc R
C12 C 0.5355(3) 0.2190(3) 0.11668(8) 0.0363(6) Uani 1 1 d .
H12A H 0.5897 0.1481 0.1271 0.044 Uiso 1 1 calc R
H12B H 0.5946 0.2726 0.1036 0.044 Uiso 1 1 calc R
C13 C 0.2685(3) 0.4627(3) 0.16439(7) 0.0358(6) Uani 1 1 d .
H13 H 0.2136 0.3892 0.1709 0.043 Uiso 1 1 calc R
C14 C 0.1657(4) 0.5680(4) 0.15523(11) 0.0648(11) Uani 1 1 d .
H14A H 0.1239 0.5927 0.1764 0.097 Uiso 1 1 calc R
H14B H 0.0958 0.5381 0.1374 0.097 Uiso 1 1 calc R
H14C H 0.2118 0.6404 0.1460 0.097 Uiso 1 1 calc R
C15 C 0.3604(4) 0.4946(4) 0.19811(9) 0.0587(10) Uani 1 1 d .
H15A H 0.3046 0.5207 0.2166 0.088 Uiso 1 1 calc R
H15B H 0.4218 0.5629 0.1932 0.088 Uiso 1 1 calc R
H15C H 0.4131 0.4204 0.2059 0.088 Uiso 1 1 calc R
C16 C 0.4550(3) 0.5517(3) 0.11362(8) 0.0331(6) Uani 1 1 d .
H16 H 0.3939 0.6258 0.1146 0.040 Uiso 1 1 calc R
C17 C 0.4979(4) 0.5478(4) 0.07613(10) 0.0552(9) Uani 1 1 d .
H17A H 0.5499 0.6233 0.0718 0.083 Uiso 1 1 calc R
H17B H 0.4175 0.5442 0.0593 0.083 Uiso 1 1 calc R
H17C H 0.5537 0.4734 0.0734 0.083 Uiso 1 1 calc R
C18 C 0.5814(4) 0.5805(5) 0.13880(12) 0.0732(14) Uani 1 1 d .
H18A H 0.6265 0.6551 0.1306 0.110 Uiso 1 1 calc R
H18B H 0.6433 0.5090 0.1394 0.110 Uiso 1 1 calc R
H18C H 0.5547 0.5958 0.1625 0.110 Uiso 1 1 calc R
C19 C 0.3467(3) 0.0059(3) 0.10670(10) 0.0449(8) Uani 1 1 d .
H19 H 0.2860 0.0294 0.1251 0.054 Uiso 1 1 calc R
C20 C 0.2573(5) -0.0717(4) 0.07984(16) 0.0824(16) Uani 1 1 d .
H20A H 0.2343 -0.1515 0.0905 0.124 Uiso 1 1 calc R
H20B H 0.3062 -0.0882 0.0592 0.124 Uiso 1 1 calc R
H20C H 0.1745 -0.0251 0.0726 0.124 Uiso 1 1 calc R
C21 C 0.4593(5) -0.0746(4) 0.12644(14) 0.0777(15) Uani 1 1 d .
H21A H 0.4196 -0.1508 0.1354 0.117 Uiso 1 1 calc R
H21B H 0.5034 -0.0263 0.1461 0.117 Uiso 1 1 calc R
H21C H 0.5261 -0.0975 0.1103 0.117 Uiso 1 1 calc R
C22 C 0.4770(3) 0.1147(3) 0.04646(8) 0.0360(6) Uani 1 1 d .
H22 H 0.4057 0.0778 0.0293 0.043 Uiso 1 1 calc R
C23 C 0.5306(3) 0.2314(4) 0.02859(9) 0.0486(8) Uani 1 1 d .
H23A H 0.5748 0.2058 0.0079 0.073 Uiso 1 1 calc R
H23B H 0.5959 0.2750 0.0451 0.073 Uiso 1 1 calc R
H23C H 0.4553 0.2879 0.0214 0.073 Uiso 1 1 calc R
C24 C 0.5898(3) 0.0149(4) 0.05223(11) 0.0514(9) Uani 1 1 d .
H24A H 0.6279 -0.0014 0.0299 0.077 Uiso 1 1 calc R
H24B H 0.5519 -0.0628 0.0608 0.077 Uiso 1 1 calc R
H24C H 0.6609 0.0458 0.0696 0.077 Uiso 1 1 calc R
C25 C 0.1406(2) 0.2209(2) 0.12206(6) 0.0239(4) Uani 1 1 d .
C26 C 0.0880(2) 0.1704(2) 0.14615(7) 0.0287(5) Uani 1 1 d .
C27 C 0.0486(3) 0.1018(3) 0.17779(7) 0.0288(5) Uani 1 1 d .
C28 C 0.1819(3) 0.0753(3) 0.20131(8) 0.0354(6) Uani 1 1 d .
C29 C 0.2523(4) -0.0385(4) 0.20031(11) 0.0541(9) Uani 1 1 d .
H29 H 0.2145 -0.1068 0.1868 0.065 Uiso 1 1 calc R
C30 C 0.3804(4) -0.0504(5) 0.21970(13) 0.0710(13) Uani 1 1 d .
H30 H 0.4277 -0.1276 0.2192 0.085 Uiso 1 1 calc R
C31 C 0.4377(4) 0.0477(5) 0.23928(12) 0.0732(14) Uani 1 1 d .
H31 H 0.5240 0.0382 0.2519 0.088 Uiso 1 1 calc R
C32 C 0.3691(4) 0.1592(5) 0.24040(10) 0.0602(11) Uani 1 1 d .
H32 H 0.4083 0.2272 0.2538 0.072 Uiso 1 1 calc R
C33 C 0.2413(3) 0.1729(3) 0.22179(8) 0.0427(7) Uani 1 1 d .
H33 H 0.1942 0.2499 0.2231 0.051 Uiso 1 1 calc R
C34 C -0.0520(3) 0.1756(3) 0.19858(7) 0.0294(5) Uani 1 1 d .
C35 C -0.1068(3) 0.2906(3) 0.18652(8) 0.0370(6) Uani 1 1 d .
H35 H -0.0836 0.3243 0.1649 0.044 Uiso 1 1 calc R
C36 C -0.1963(3) 0.3565(3) 0.20641(9) 0.0464(8) Uani 1 1 d .
H36 H -0.2332 0.4340 0.1979 0.056 Uiso 1 1 calc R
C37 C -0.2310(3) 0.3104(4) 0.23806(9) 0.0508(8) Uani 1 1 d .
H37 H -0.2906 0.3554 0.2515 0.061 Uiso 1 1 calc R
C38 C -0.1768(4) 0.1970(4) 0.24975(10) 0.0554(9) Uani 1 1 d .
H38 H -0.2020 0.1635 0.2712 0.067 Uiso 1 1 calc R
C39 C -0.0866(3) 0.1301(3) 0.23121(8) 0.0410(7) Uani 1 1 d .
H39 H -0.0485 0.0540 0.2405 0.049 Uiso 1 1 calc R
C40 C -0.1126(4) -0.1996(4) 0.16925(12) 0.0636(11) Uani 1 1 d .
H40 H -0.1490 -0.2735 0.1785 0.076 Uiso 1 1 calc R
C41 C -0.1126(4) -0.1743(4) 0.13297(12) 0.0623(10) Uani 1 1 d .
H41 H -0.1473 -0.2252 0.1138 0.075 Uiso 1 1 calc R
C42 C -0.0500(4) -0.0578(3) 0.13171(9) 0.0485(8) Uani 1 1 d .
H42 H -0.0327 -0.0132 0.1111 0.058 Uiso 1 1 calc R

loop_
_atom_site_aniso_label
_atom_site_aniso_U_11
_atom_site_aniso_U_22
_atom_site_aniso_U_33
_atom_site_aniso_U_23
_atom_site_aniso_U_13
_atom_site_aniso_U_12
Ru 0.01865(8) 0.02302(9) 0.02092(9) -0.00154(7) 0.00350(6) -0.00171(7)
P1 0.0239(3) 0.0212(3) 0.0248(3) -0.0025(2) -0.0003(2) -0.0010(2)
P2 0.0266(3) 0.0234(3) 0.0303(3) -0.0049(2) 0.0053(2) 0.0021(2)
N1 0.0385(12) 0.0332(12) 0.0374(13) 0.0020(10) 0.0128(10) -0.0061(10)
N2 0.078(2) 0.0424(16) 0.0561(18) 0.0051(14) 0.0265(16) -0.0211(15)
C1 0.0283(12) 0.0548(18) 0.0239(12) 0.0110(12) 0.0033(9) 0.0012(12)
C2 0.0334(13) 0.0342(14) 0.0309(13) 0.0047(11) -0.0042(10) 0.0039(11)
C3 0.0230(11) 0.0453(15) 0.0274(12) 0.0032(11) 0.0023(9) 0.0078(10)
C4 0.0262(12) 0.0418(15) 0.0362(14) -0.0009(11) -0.0066(10) -0.0039(11)
C5 0.0320(13) 0.0510(18) 0.0257(12) -0.0089(11) -0.0049(10) 0.0078(12)
C6 0.0452(18) 0.106(3) 0.0415(18) 0.036(2) 0.0089(15) 0.001(2)
C7 0.076(3) 0.0314(16) 0.064(2) 0.0093(15) -0.016(2) 0.0075(16)
C8 0.0322(15) 0.097(3) 0.0358(16) 0.0133(18) 0.0097(12) 0.0243(17)
C9 0.0405(18) 0.059(2) 0.084(3) 0.007(2) -0.0201(18) -0.0188(16)
C10 0.064(2) 0.092(3) 0.0425(18) -0.034(2) -0.0156(16) 0.030(2)
C11 0.0367(13) 0.0314(13) 0.0333(13) -0.0026(11) -0.0071(10) 0.0031(11)
C12 0.0301(12) 0.0380(15) 0.0395(14) -0.0053(12) -0.0031(11) 0.0059(11)
C13 0.0398(14) 0.0403(15) 0.0275(12) -0.0110(11) 0.0047(11) -0.0029(12)
C14 0.070(3) 0.075(3) 0.050(2) -0.012(2) 0.0147(19) 0.030(2)
C15 0.058(2) 0.082(3) 0.0357(17) -0.0266(18) 0.0017(15) -0.005(2)
C16 0.0315(12) 0.0260(12) 0.0412(15) 0.0002(11) 0.0000(11) -0.0058(10)
C17 0.057(2) 0.058(2) 0.052(2) 0.0055(17) 0.0145(17) -0.0229(17)
C18 0.067(3) 0.081(3) 0.067(3) 0.009(2) -0.017(2) -0.047(2)
C19 0.0507(18) 0.0251(13) 0.063(2) 0.0062(13) 0.0252(16) 0.0062(12)
C20 0.075(3) 0.041(2) 0.136(5) -0.015(3) 0.037(3) -0.025(2)
C21 0.092(3) 0.051(2) 0.095(4) 0.032(2) 0.037(3) 0.031(2)
C22 0.0273(12) 0.0426(15) 0.0391(15) -0.0137(12) 0.0077(11) 0.0023(11)
C23 0.0409(16) 0.062(2) 0.0448(17) -0.0002(15) 0.0165(14) 0.0022(15)
C24 0.0395(16) 0.052(2) 0.065(2) -0.0145(17) 0.0176(15) 0.0120(15)
C25 0.0199(10) 0.0234(11) 0.0283(11) -0.0020(9) 0.0020(8) -0.0011(8)
C26 0.0256(11) 0.0304(13) 0.0300(12) 0.0035(10) 0.0031(9) -0.0011(9)
C27 0.0284(12) 0.0291(12) 0.0298(12) 0.0041(10) 0.0078(9) -0.0028(9)
C28 0.0311(13) 0.0430(16) 0.0333(13) 0.0133(12) 0.0091(10) 0.0039(11)
C29 0.052(2) 0.054(2) 0.057(2) 0.0126(17) 0.0101(16) 0.0182(17)
C30 0.055(2) 0.086(3) 0.074(3) 0.027(3) 0.012(2) 0.036(2)
C31 0.0379(18) 0.114(4) 0.066(3) 0.034(3) -0.0038(18) 0.013(2)
C32 0.0425(18) 0.087(3) 0.049(2) 0.023(2) -0.0071(15) -0.0097(19)
C33 0.0379(15) 0.0523(19) 0.0375(15) 0.0137(14) 0.0004(12) -0.0035(13)
C34 0.0257(11) 0.0331(13) 0.0297(12) 0.0022(10) 0.0035(9) -0.0019(10)
C35 0.0385(14) 0.0418(16) 0.0303(13) 0.0020(12) 0.0005(11) 0.0055(12)
C36 0.0415(16) 0.0508(19) 0.0454(17) -0.0055(14) -0.0038(13) 0.0147(14)
C37 0.0361(15) 0.067(2) 0.0505(18) -0.0112(18) 0.0095(13) 0.0090(16)
C38 0.0513(19) 0.071(2) 0.0461(18) 0.0030(18) 0.0173(15) 0.0044(19)
C39 0.0425(16) 0.0457(17) 0.0366(15) 0.0079(13) 0.0131(12) 0.0033(13)
C40 0.072(3) 0.045(2) 0.079(3) -0.0061(19) 0.034(2) -0.0214(19)
C41 0.069(2) 0.048(2) 0.071(3) -0.0142(19) 0.012(2) -0.0204(19)
C42 0.0554(19) 0.0472(19) 0.0435(18) -0.0019(14) 0.0076(15) -0.0111(15)

loop_
_atom_type_symbol
_atom_type_description
_atom_type_scat_dispersion_real
_atom_type_scat_dispersion_imag
_atom_type_scat_source
C C 0.0033 0.0016 'International Tables Vol C Tables 4.2.6.8 and 6.1.1.4'
H H 0.0000 0.0000 'International Tables Vol C Tables 4.2.6.8 and 6.1.1.4'
N N 0.0061 0.0033 'International Tables Vol C Tables 4.2.6.8 and 6.1.1.4'
P P 0.1023 0.0942 'International Tables Vol C Tables 4.2.6.8 and 6.1.1.4'
Ru Ru -1.2594 0.8363 'International Tables Vol C Tables 4.2.6.8 and 6.1.1.4'

loop_
_geom_angle_atom_site_label_1
_geom_angle_atom_site_label_2
_geom_angle_atom_site_label_3
_geom_angle
C25 Ru C4 91.10(10)
C25 Ru C3 90.19(10)
C4 Ru C3 37.20(11)
C25 Ru C2 122.42(10)
C4 Ru C2 61.06(11)
C3 Ru C2 36.73(10)
C25 Ru C5 123.47(11)
C4 Ru C5 36.47(11)
C3 Ru C5 61.39(10)
C2 Ru C5 60.50(11)
C25 Ru P1 83.64(7)
C4 Ru P1 156.20(8)
C3 Ru P1 119.37(8)
C2 Ru P1 102.57(8)
C5 Ru P1 152.45(9)
C25 Ru P2 87.53(7)
C4 Ru P2 119.99(8)
C3 Ru P2 157.06(8)
C2 Ru P2 149.79(8)
C5 Ru P2 101.40(8)
P1 Ru P2 83.07(3)
C25 Ru C1 149.79(9)
C4 Ru C1 60.69(11)
C3 Ru C1 61.10(10)
C2 Ru C1 36.18(10)
C5 Ru C1 36.09(11)
P1 Ru C1 117.42(8)
P2 Ru C1 114.93(8)
C11 P1 C13 100.81(14)
C11 P1 C16 105.92(13)
C13 P1 C16 103.66(14)
C11 P1 Ru 108.28(9)
C13 P1 Ru 116.36(10)
C16 P1 Ru 119.78(9)
C12 P2 C19 103.88(16)
C12 P2 C22 101.97(13)
C19 P2 C22 105.18(15)
C12 P2 Ru 110.02(9)
C19 P2 Ru 114.87(10)
C22 P2 Ru 119.16(10)
C42 N1 N2 112.1(3)
C42 N1 C27 127.5(3)
N2 N1 C27 120.4(3)
C40 N2 N1 104.2(3)
C5 C1 C2 107.3(2)
C5 C1 C6 125.1(3)
C2 C1 C6 124.8(3)
C5 C1 Ru 70.54(16)
C2 C1 Ru 70.43(15)
C6 C1 Ru 139.2(2)
C3 C2 C1 108.6(3)
C3 C2 C7 126.0(3)
C1 C2 C7 124.4(3)
C3 C2 Ru 69.97(15)
C1 C2 Ru 73.39(16)
C7 C2 Ru 131.6(2)
C2 C3 C4 107.2(2)
C2 C3 C8 127.8(3)
C4 C3 C8 124.6(3)
C2 C3 Ru 73.30(15)
C4 C3 Ru 71.33(15)
C8 C3 Ru 126.49(19)
C5 C4 C3 108.6(3)
C5 C4 C9 125.6(3)
C3 C4 C9 125.2(3)
C5 C4 Ru 73.59(15)
C3 C4 Ru 71.47(15)
C9 C4 Ru 127.8(2)
C4 C5 C1 108.3(3)
C4 C5 C10 125.2(3)
C1 C5 C10 125.5(3)
C4 C5 Ru 69.94(15)
C1 C5 Ru 73.37(15)
C10 C5 Ru 131.2(2)
C1 C6 H6A 109.5
C1 C6 H6B 109.5
H6A C6 H6B 109.5
C1 C6 H6C 109.5
H6A C6 H6C 109.5
H6B C6 H6C 109.5
C2 C7 H7A 109.5
C2 C7 H7B 109.5
H7A C7 H7B 109.5
C2 C7 H7C 109.5
H7A C7 H7C 109.5
H7B C7 H7C 109.5
C3 C8 H8A 109.5
C3 C8 H8B 109.5
H8A C8 H8B 109.5
C3 C8 H8C 109.5
H8A C8 H8C 109.5
H8B C8 H8C 109.5
C4 C9 H9A 109.5
C4 C9 H9B 109.5
H9A C9 H9B 109.5
C4 C9 H9C 109.5
H9A C9 H9C 109.5
H9B C9 H9C 109.5
C5 C10 H10A 109.5
C5 C10 H10B 109.5
H10A C10 H10B 109.5
C5 C10 H10C 109.5
H10A C10 H10C 109.5
H10B C10 H10C 109.5
C12 C11 P1 108.75(19)
C12 C11 H11A 109.9
P1 C11 H11A 109.9
C12 C11 H11B 109.9
P1 C11 H11B 109.9
H11A C11 H11B 108.3
C11 C12 P2 108.13(19)
C11 C12 H12A 110.1
P2 C12 H12A 110.1
C11 C12 H12B 110.1
P2 C12 H12B 110.1
H12A C12 H12B 108.4
C14 C13 C15 110.9(3)
C14 C13 P1 112.1(2)
C15 C13 P1 117.3(2)
C14 C13 H13 105.1
C15 C13 H13 105.1
P1 C13 H13 105.1
C13 C14 H14A 109.5
C13 C14 H14B 109.5
H14A C14 H14B 109.5
C13 C14 H14C 109.5
H14A C14 H14C 109.5
H14B C14 H14C 109.5
C13 C15 H15A 109.5
C13 C15 H15B 109.5
H15A C15 H15B 109.5
C13 C15 H15C 109.5
H15A C15 H15C 109.5
H15B C15 H15C 109.5
C17 C16 C18 107.8(3)
C17 C16 P1 113.4(2)
C18 C16 P1 116.0(2)
C17 C16 H16 106.3
C18 C16 H16 106.3
P1 C16 H16 106.3
C16 C17 H17A 109.5
C16 C17 H17B 109.5
H17A C17 H17B 109.5
C16 C17 H17C 109.5
H17A C17 H17C 109.5
H17B C17 H17C 109.5
C16 C18 H18A 109.5
C16 C18 H18B 109.5
H18A C18 H18B 109.5
C16 C18 H18C 109.5
H18A C18 H18C 109.5
H18B C18 H18C 109.5
C20 C19 C21 111.9(3)
C20 C19 P2 109.7(3)
C21 C19 P2 119.7(3)
C20 C19 H19 104.7
C21 C19 H19 104.7
P2 C19 H19 104.7
C19 C20 H20A 109.5
C19 C20 H20B 109.5
H20A C20 H20B 109.5
C19 C20 H20C 109.5
H20A C20 H20C 109.5
H20B C20 H20C 109.5
C19 C21 H21A 109.5
C19 C21 H21B 109.5
H21A C21 H21B 109.5
C19 C21 H21C 109.5
H21A C21 H21C 109.5
H21B C21 H21C 109.5
C23 C22 C24 110.0(3)
C23 C22 P2 111.2(2)
C24 C22 P2 115.8(2)
C23 C22 H22 106.4
C24 C22 H22 106.4
P2 C22 H22 106.4
C22 C23 H23A 109.5
C22 C23 H23B 109.5
H23A C23 H23B 109.5
C22 C23 H23C 109.5
H23A C23 H23C 109.5
H23B C23 H23C 109.5
C22 C24 H24A 109.5
C22 C24 H24B 109.5
H24A C24 H24B 109.5
C22 C24 H24C 109.5
H24A C24 H24C 109.5
H24B C24 H24C 109.5
C26 C25 Ru 176.8(2)
C25 C26 C27 169.9(3)
C26 C27 N1 107.8(2)
C26 C27 C34 113.4(2)
N1 C27 C34 108.1(2)
C26 C27 C28 106.4(2)
N1 C27 C28 110.5(2)
C34 C27 C28 110.7(2)
C33 C28 C29 118.2(3)
C33 C28 C27 118.7(3)
C29 C28 C27 122.8(3)
C28 C29 C30 119.3(4)
C28 C29 H29 120.4
C30 C29 H29 120.4
C31 C30 C29 121.4(4)
C31 C30 H30 119.3
C29 C30 H30 119.3
C32 C31 C30 119.5(4)
C32 C31 H31 120.2
C30 C31 H31 120.2
C31 C32 C33 120.2(4)
C31 C32 H32 119.9
C33 C32 H32 119.9
C28 C33 C32 121.4(4)
C28 C33 H33 119.3
C32 C33 H33 119.3
C35 C34 C39 118.2(3)
C35 C34 C27 121.7(2)
C39 C34 C27 120.1(2)
C34 C35 C36 120.2(3)
C34 C35 H35 119.9
C36 C35 H35 119.9
C37 C36 C35 121.2(3)
C37 C36 H36 119.4
C35 C36 H36 119.4
C36 C37 C38 118.2(3)
C36 C37 H37 120.9
C38 C37 H37 120.9
C37 C38 C39 122.4(3)
C37 C38 H38 118.8
C39 C38 H38 118.8
C38 C39 C34 119.8(3)
C38 C39 H39 120.1
C34 C39 H39 120.1
N2 C40 C41 112.1(3)
N2 C40 H40 123.9
C41 C40 H40 123.9
C42 C41 C40 104.2(3)
C42 C41 H41 127.9
C40 C41 H41 127.9
N1 C42 C41 107.3(3)
N1 C42 H42 126.3
C41 C42 H42 126.3

loop_
_geom_bond_atom_site_label_1
_geom_bond_atom_site_label_2
_geom_bond_distance
Ru C25 2.004(2)
Ru C4 2.234(3)
Ru C3 2.236(3)
Ru C2 2.280(3)
Ru C5 2.282(3)
Ru P1 2.3128(7)
Ru P2 2.3142(8)
Ru C1 2.319(3)
P1 C11 1.841(3)
P1 C13 1.859(3)
P1 C16 1.875(3)
P2 C12 1.852(3)
P2 C19 1.857(3)
P2 C22 1.859(3)
N1 C42 1.341(4)
N1 N2 1.359(4)
N1 C27 1.501(4)
N2 C40 1.330(5)
C1 C5 1.426(4)
C1 C2 1.428(4)
C1 C6 1.508(4)
C2 C3 1.424(4)
C2 C7 1.506(4)
C3 C4 1.426(4)
C3 C8 1.505(4)
C4 C5 1.414(4)
C4 C9 1.512(4)
C5 C10 1.503(4)
C6 H6A 0.9700
C6 H6B 0.9700
C6 H6C 0.9700
C7 H7A 0.9700
C7 H7B 0.9700
C7 H7C 0.9700
C8 H8A 0.9700
C8 H8B 0.9700
C8 H8C 0.9700
C9 H9A 0.9700
C9 H9B 0.9700
C9 H9C 0.9700
C10 H10A 0.9700
C10 H10B 0.9700
C10 H10C 0.9700
C11 C12 1.518(4)
C11 H11A 0.9800
C11 H11B 0.9800
C12 H12A 0.9800
C12 H12B 0.9800
C13 C14 1.523(5)
C13 C15 1.531(4)
C13 H13 0.9900
C14 H14A 0.9700
C14 H14B 0.9700
C14 H14C 0.9700
C15 H15A 0.9700
C15 H15B 0.9700
C15 H15C 0.9700
C16 C17 1.518(5)
C16 C18 1.525(4)
C16 H16 0.9900
C17 H17A 0.9700
C17 H17B 0.9700
C17 H17C 0.9700
C18 H18A 0.9700
C18 H18B 0.9700
C18 H18C 0.9700
C19 C20 1.520(6)
C19 C21 1.534(5)
C19 H19 0.9900
C20 H20A 0.9700
C20 H20B 0.9700
C20 H20C 0.9700
C21 H21A 0.9700
C21 H21B 0.9700
C21 H21C 0.9700
C22 C23 1.524(5)
C22 C24 1.532(4)
C22 H22 0.9900
C23 H23A 0.9700
C23 H23B 0.9700
C23 H23C 0.9700
C24 H24A 0.9700
C24 H24B 0.9700
C24 H24C 0.9700
C25 C26 1.214(3)
C26 C27 1.481(3)
C27 C34 1.535(4)
C27 C28 1.540(4)
C28 C33 1.385(5)
C28 C29 1.390(5)
C29 C30 1.404(6)
C29 H29 0.9400
C30 C31 1.364(7)
C30 H30 0.9400
C31 C32 1.360(7)
C31 H31 0.9400
C32 C33 1.391(4)
C32 H32 0.9400
C33 H33 0.9400
C34 C35 1.388(4)
C34 C39 1.397(4)
C35 C36 1.397(4)
C35 H35 0.9400
C36 C37 1.366(5)
C36 H36 0.9400
C37 C38 1.367(6)
C37 H37 0.9400
C38 C39 1.378(5)
C38 H38 0.9400
C39 H39 0.9400
C40 C41 1.398(6)
C40 H40 0.9400
C41 C42 1.379(5)
C41 H41 0.9400
C42 H42 0.9400

loop_
_geom_torsion_atom_site_label_1
_geom_torsion_atom_site_label_2
_geom_torsion_atom_site_label_3
_geom_torsion_atom_site_label_4
_geom_torsion
C25 Ru P1 C11 70.97(12)
C4 Ru P1 C11 149.1(2)
C3 Ru P1 C11 157.59(13)
C2 Ru P1 C11 -167.17(13)
C5 Ru P1 C11 -118.70(19)
P2 Ru P1 C11 -17.31(11)
C1 Ru P1 C11 -131.85(13)
C25 Ru P1 C13 -41.62(13)
C4 Ru P1 C13 36.5(2)
C3 Ru P1 C13 45.00(14)
C2 Ru P1 C13 80.24(14)
C5 Ru P1 C13 128.71(19)
P2 Ru P1 C13 -129.90(12)
C1 Ru P1 C13 115.56(14)
C25 Ru P1 C16 -167.59(13)
C4 Ru P1 C16 -89.4(2)
C3 Ru P1 C16 -80.97(14)
C2 Ru P1 C16 -45.72(13)
C5 Ru P1 C16 2.7(2)
P2 Ru P1 C16 104.14(11)
C1 Ru P1 C16 -10.40(14)
C25 Ru P2 C12 -90.77(13)
C4 Ru P2 C12 179.38(14)
C3 Ru P2 C12 -175.4(2)
C2 Ru P2 C12 96.23(18)
C5 Ru P2 C12 145.56(14)
P1 Ru P2 C12 -6.89(11)
C1 Ru P2 C12 110.18(14)
C25 Ru P2 C19 25.99(15)
C4 Ru P2 C19 -63.86(16)
C3 Ru P2 C19 -58.7(2)
C2 Ru P2 C19 -147.01(19)
C5 Ru P2 C19 -97.68(16)
P1 Ru P2 C19 109.87(14)
C1 Ru P2 C19 -133.06(16)
C25 Ru P2 C22 152.09(13)
C4 Ru P2 C22 62.24(14)
C3 Ru P2 C22 67.4(2)
C2 Ru P2 C22 -20.91(19)
C5 Ru P2 C22 28.42(14)
P1 Ru P2 C22 -124.03(11)
C1 Ru P2 C22 -6.96(14)
C42 N1 N2 C40 -0.9(4)
C27 N1 N2 C40 178.7(3)
C25 Ru C1 C5 -60.3(3)
C4 Ru C1 C5 -37.31(16)
C3 Ru C1 C5 -80.13(17)
C2 Ru C1 C5 -117.4(2)
P1 Ru C1 C5 169.71(13)
P2 Ru C1 C5 74.48(16)
C25 Ru C1 C2 57.1(3)
C4 Ru C1 C2 80.07(18)
C3 Ru C1 C2 37.25(16)
C5 Ru C1 C2 117.4(2)
P1 Ru C1 C2 -72.91(17)
P2 Ru C1 C2 -168.15(14)
C25 Ru C1 C6 178.1(4)
C4 Ru C1 C6 -158.9(5)
C3 Ru C1 C6 158.3(5)
C2 Ru C1 C6 121.1(5)
C5 Ru C1 C6 -121.6(5)
P1 Ru C1 C6 48.1(4)
P2 Ru C1 C6 -47.1(4)
C5 C1 C2 C3 -0.2(3)
C6 C1 C2 C3 161.5(3)
Ru C1 C2 C3 -61.46(18)
C5 C1 C2 C7 -169.3(3)
C6 C1 C2 C7 -7.6(5)
Ru C1 C2 C7 129.4(3)
C5 C1 C2 Ru 61.27(18)
C6 C1 C2 Ru -137.0(3)
C25 Ru C2 C3 -32.4(2)
C4 Ru C2 C3 38.66(16)
C5 Ru C2 C3 80.68(18)
P1 Ru C2 C3 -122.76(15)
P2 Ru C2 C3 139.34(15)
C1 Ru C2 C3 117.6(2)
C25 Ru C2 C1 -149.97(16)
C4 Ru C2 C1 -78.96(18)
C3 Ru C2 C1 -117.6(2)
C5 Ru C2 C1 -36.94(17)
P1 Ru C2 C1 119.62(16)
P2 Ru C2 C1 21.7(3)
C25 Ru C2 C7 88.5(3)
C4 Ru C2 C7 159.5(4)
C3 Ru C2 C7 120.8(4)
C5 Ru C2 C7 -158.5(4)
P1 Ru C2 C7 -2.0(3)
P2 Ru C2 C7 -99.8(3)
C1 Ru C2 C7 -121.6(4)
C1 C2 C3 C4 -0.1(3)
C7 C2 C3 C4 168.9(3)
Ru C2 C3 C4 -63.72(18)
C1 C2 C3 C8 -172.8(3)
C7 C2 C3 C8 -3.9(5)
Ru C2 C3 C8 123.6(3)
C1 C2 C3 Ru 63.64(19)
C7 C2 C3 Ru -127.4(3)
C25 Ru C3 C2 153.15(17)
C4 Ru C3 C2 -115.3(2)
C5 Ru C3 C2 -78.07(18)
P1 Ru C3 C2 70.35(17)
P2 Ru C3 C2 -122.7(2)
C1 Ru C3 C2 -36.69(17)
C25 Ru C3 C4 -91.57(17)
C2 Ru C3 C4 115.3(2)
C5 Ru C3 C4 37.22(17)
P1 Ru C3 C4 -174.37(14)
P2 Ru C3 C4 -7.5(3)
C1 Ru C3 C4 78.60(18)
C25 Ru C3 C8 28.2(3)
C4 Ru C3 C8 119.7(4)
C2 Ru C3 C8 -125.0(4)
C5 Ru C3 C8 156.9(3)
P1 Ru C3 C8 -54.6(3)
P2 Ru C3 C8 112.3(3)
C1 Ru C3 C8 -161.7(3)
C2 C3 C4 C5 0.3(3)
C8 C3 C4 C5 173.3(3)
Ru C3 C4 C5 -64.71(19)
C2 C3 C4 C9 -171.3(3)
C8 C3 C4 C9 1.7(5)
Ru C3 C4 C9 123.7(3)
C2 C3 C4 Ru 65.03(18)
C8 C3 C4 Ru -122.0(3)
C25 Ru C4 C5 -154.42(19)
C3 Ru C4 C5 116.7(3)
C2 Ru C4 C5 78.55(19)
P1 Ru C4 C5 129.0(2)
P2 Ru C4 C5 -66.63(19)
C1 Ru C4 C5 36.91(18)
C25 Ru C4 C3 88.86(17)
C2 Ru C4 C3 -38.16(16)
C5 Ru C4 C3 -116.7(3)
P1 Ru C4 C3 12.2(3)
P2 Ru C4 C3 176.65(13)
C1 Ru C4 C3 -79.81(18)
C25 Ru C4 C9 -31.7(3)
C3 Ru C4 C9 -120.6(4)
C2 Ru C4 C9 -158.7(4)
C5 Ru C4 C9 122.7(4)
P1 Ru C4 C9 -108.3(3)
P2 Ru C4 C9 56.1(3)
C1 Ru C4 C9 159.6(4)
C3 C4 C5 C1 -0.5(3)
C9 C4 C5 C1 171.1(3)
Ru C4 C5 C1 -63.79(19)
C3 C4 C5 C10 -169.8(3)
C9 C4 C5 C10 1.8(5)
Ru C4 C5 C10 126.9(3)
C3 C4 C5 Ru 63.34(18)
C9 C4 C5 Ru -125.1(3)
C2 C1 C5 C4 0.4(3)
C6 C1 C5 C4 -161.3(3)
Ru C1 C5 C4 61.59(19)
C2 C1 C5 C10 169.7(3)
C6 C1 C5 C10 8.0(5)
Ru C1 C5 C10 -129.1(3)
C2 C1 C5 Ru -61.19(18)
C6 C1 C5 Ru 137.1(3)
C25 Ru C5 C4 31.2(2)
C3 Ru C5 C4 -37.97(18)
C2 Ru C5 C4 -80.21(19)
P1 Ru C5 C4 -137.29(17)
P2 Ru C5 C4 125.80(17)
C1 Ru C5 C4 -117.2(2)
C25 Ru C5 C1 148.41(16)
C4 Ru C5 C1 117.2(2)
C3 Ru C5 C1 79.28(18)
C2 Ru C5 C1 37.03(16)
P1 Ru C5 C1 -20.0(3)
P2 Ru C5 C1 -116.96(15)
C25 Ru C5 C10 -88.6(4)
C4 Ru C5 C10 -119.7(4)
C3 Ru C5 C10 -157.7(4)
C2 Ru C5 C10 160.0(4)
P1 Ru C5 C10 103.0(4)
P2 Ru C5 C10 6.1(4)
C1 Ru C5 C10 123.0(4)
C13 P1 C11 C12 167.2(2)
C16 P1 C11 C12 -85.1(2)
Ru P1 C11 C12 44.5(2)
P1 C11 C12 P2 -50.1(2)
C19 P2 C12 C11 -88.0(2)
C22 P2 C12 C11 162.9(2)
Ru P2 C12 C11 35.4(2)
C11 P1 C13 C14 175.5(3)
C16 P1 C13 C14 66.0(3)
Ru P1 C13 C14 -67.7(3)
C11 P1 C13 C15 45.5(3)
C16 P1 C13 C15 -64.0(3)
Ru P1 C13 C15 162.3(2)
C11 P1 C16 C17 92.5(3)
C13 P1 C16 C17 -161.9(2)
Ru P1 C16 C17 -30.2(3)
C11 P1 C16 C18 -33.1(3)
C13 P1 C16 C18 72.6(3)
Ru P1 C16 C18 -155.7(3)
C12 P2 C19 C20 -164.3(3)
C22 P2 C19 C20 -57.6(3)
Ru P2 C19 C20 75.5(3)
C12 P2 C19 C21 -33.1(3)
C22 P2 C19 C21 73.7(3)
Ru P2 C19 C21 -153.3(3)
C12 P2 C22 C23 -67.0(2)
C19 P2 C22 C23 -175.1(2)
Ru P2 C22 C23 54.3(2)
C12 P2 C22 C24 59.6(3)
C19 P2 C22 C24 -48.6(3)
Ru P2 C22 C24 -179.2(2)
C4 Ru C25 C26 -25(4)
C3 Ru C25 C26 12(4)
C2 Ru C25 C26 31(4)
C5 Ru C25 C26 -43(4)
P1 Ru C25 C26 132(4)
P2 Ru C25 C26 -145(4)
C1 Ru C25 C26 -5(4)
Ru C25 C26 C27 173(3)
C25 C26 C27 N1 -106.0(16)
C25 C26 C27 C34 134.4(15)
C25 C26 C27 C28 12.5(17)
C42 N1 C27 C26 -5.8(4)
N2 N1 C27 C26 174.7(3)
C42 N1 C27 C34 117.1(3)
N2 N1 C27 C34 -62.4(3)
C42 N1 C27 C28 -121.6(3)
N2 N1 C27 C28 58.8(3)
C26 C27 C28 C33 78.0(3)
N1 C27 C28 C33 -165.3(2)
C34 C27 C28 C33 -45.6(3)
C26 C27 C28 C29 -95.6(3)
N1 C27 C28 C29 21.2(4)
C34 C27 C28 C29 140.8(3)
C33 C28 C29 C30 -0.4(5)
C27 C28 C29 C30 173.1(3)
C28 C29 C30 C31 -0.5(6)
C29 C30 C31 C32 0.6(7)
C30 C31 C32 C33 0.2(6)
C29 C28 C33 C32 1.3(5)
C27 C28 C33 C32 -172.6(3)
C31 C32 C33 C28 -1.2(5)
C26 C27 C34 C35 4.7(4)
N1 C27 C34 C35 -114.7(3)
C28 C27 C34 C35 124.2(3)
C26 C27 C34 C39 -172.7(3)
N1 C27 C34 C39 67.9(3)
C28 C27 C34 C39 -53.2(3)
C39 C34 C35 C36 -1.4(4)
C27 C34 C35 C36 -178.8(3)
C34 C35 C36 C37 0.5(5)
C35 C36 C37 C38 -0.6(5)
C36 C37 C38 C39 1.6(6)
C37 C38 C39 C34 -2.5(6)
C35 C34 C39 C38 2.4(5)
C27 C34 C39 C38 179.8(3)
N1 N2 C40 C41 0.5(5)
N2 C40 C41 C42 0.0(5)
N2 N1 C42 C41 0.9(4)
C27 N1 C42 C41 -178.6(3)
C40 C41 C42 N1 -0.6(5)
